data_1576313
loop_
_publ_author_name
'Li, Hao-Ze'
'Yang, Yu-Tao'
'Zhao, Yi-Cheng'
'Xie, Feng-Ming'
'Tang, Jianxin'
'Li, Yanqing'

_publ_section_title
;
 Orthogonal Di-Spiro Skeleton Engineering on Suppressing \p-\p Stacking
 and Spectral Broadening for High-Performance Narrowband
 Electroluminescence
;
_journal_name_full 'Materials Horizons'
_journal_paper_doi 10.1039/D5MH01864A
_journal_year 2025
_chemical_formula_moiety 'C72 H63 B N2, 4[C2H6O]'
_chemical_formula_sum 'C80 H87 B N2 O4'
_chemical_formula_weight 1151.418
_space_group_crystal_system monoclinic
_space_group_IT_number 14
_space_group_name_Hall '-P 2ybc'
_space_group_name_H-M_alt 'P 1 21/c 1'
_symmetry_Int_Tables_number 14
_audit_creation_date 2025-10-14
_audit_creation_method
;
Olex2 1.5-dev
(compiled 2025.10.02 svn.r20e3d319 for OlexSys, GUI svn.r7233)
;
_audit_update_record
;
2025-11-11 deposited with the CCDC.	2025-11-21 downloaded from the CCDC.
;
_cell_angle_alpha 90
_cell_angle_beta 98.416(1)
_cell_angle_gamma 90
_cell_formula_units_Z 4
_cell_length_a 14.2644(4)
_cell_length_b 17.5784(5)
_cell_length_c 26.3039(7)
_cell_measurement_reflns_used 9895
_cell_measurement_temperature 170
_cell_measurement_theta_max 26.32
_cell_measurement_theta_min 2.45
_cell_volume 6524.6(3)
_computing_cell_refinement 'SAINT V8.41 (?, 2016)'
_computing_data_collection 'Bruker APEX III'
_computing_data_reduction 'SAINT V8.41 (?, 2016)'
_computing_molecular_graphics 'Olex2 1.5-dev (Dolomanov et al., 2009)'
_computing_publication_material 'Olex2 1.5-dev (Dolomanov et al., 2009)'
_computing_structure_refinement 'olex2.refine 1.5-dev (Bourhis et al., 2015)'
_computing_structure_solution 'SHELXT 2014/5 (Sheldrick, 2014)'
_diffrn_ambient_temperature 170.00
_diffrn_measured_fraction_theta_full 0.9973
_diffrn_measured_fraction_theta_max 0.9965
_diffrn_measurement_device_type 'D8 VENTURE'
_diffrn_measurement_method '\f and \w scans'
_diffrn_radiation_type 'Mo K\a'
_diffrn_radiation_wavelength 0.71073
_diffrn_reflns_av_R_equivalents 0.0736
_diffrn_reflns_av_unetI/netI 0.0664
_diffrn_reflns_Laue_measured_fraction_full 0.9973
_diffrn_reflns_Laue_measured_fraction_max 0.9965
_diffrn_reflns_limit_h_max 17
_diffrn_reflns_limit_h_min -17
_diffrn_reflns_limit_k_max 21
_diffrn_reflns_limit_k_min -21
_diffrn_reflns_limit_l_max 32
_diffrn_reflns_limit_l_min -32
_diffrn_reflns_number 50332
_diffrn_reflns_point_group_measured_fraction_full 0.9973
_diffrn_reflns_point_group_measured_fraction_max 0.9965
_diffrn_reflns_theta_full 25.2417
_diffrn_reflns_theta_max 26.40
_diffrn_reflns_theta_min 1.93
_exptl_absorpt_coefficient_mu 0.070
_exptl_absorpt_correction_T_max 0.7454
_exptl_absorpt_correction_T_min 0.5193
_exptl_absorpt_correction_type multi-scan
_exptl_absorpt_process_details
;
SADABS-2016/2 (Bruker,2016/2) was used for absorption correction.
wR2(int) was 0.1580 before and 0.0752 after correction.
The Ratio of minimum to maximum transmission is 0.6967.
The \l/2 correction factor is Not present.
;
_exptl_crystal_colour colourless
_exptl_crystal_colour_primary colourless
_exptl_crystal_density_diffrn 1.172
_exptl_crystal_description needle
_exptl_crystal_F_000 2473.344
_exptl_crystal_size_max 0.11
_exptl_crystal_size_mid 0.05
_exptl_crystal_size_min 0.03
_refine_diff_density_max 0.3187
_refine_diff_density_min -0.3021
_refine_diff_density_rms 0.0553
_refine_ls_d_res_high 0.7992
_refine_ls_d_res_low 10.5773
_refine_ls_goodness_of_fit_ref 1.0461
_refine_ls_hydrogen_treatment constr
_refine_ls_matrix_type full
_refine_ls_number_constraints 102
_refine_ls_number_parameters 688
_refine_ls_number_reflns 13328
_refine_ls_number_restraints 0
_refine_ls_restrained_S_all 1.0461
_refine_ls_R_factor_all 0.0709
_refine_ls_R_factor_gt 0.0446
_refine_ls_shift/su_max -0.0002
_refine_ls_shift/su_mean 0.0000
_refine_ls_structure_factor_coef Fsqd
_refine_ls_weighting_details 'w=1/[\s^2^(Fo^2^)+(0.0563P)^2^+0.4022P] where P=(Fo^2^+2Fc^2^)/3'
_refine_ls_weighting_scheme calc
_refine_ls_wR_factor_gt 0.1126
_refine_ls_wR_factor_ref 0.1262
_reflns_Friedel_coverage 0.0
_reflns_limit_h_max 17
_reflns_limit_h_min -17
_reflns_limit_k_max 21
_reflns_limit_k_min 0
_reflns_limit_l_max 32
_reflns_limit_l_min 0
_reflns_number_gt 9325
_reflns_number_total 13328
_reflns_threshold_expression I>=2u(I)
_cod_data_source_file d5mh01864a2.cif
_cod_data_source_block dsbn1_0m
_cod_original_formula_sum 'C80 H87 B1 N2 O4'
_cod_database_code 1576313
_olex2_refinement_description
;
1. Fixed Uiso
 At 1.2 times of:
  All C(H) groups
 At 1.5 times of:
  All C(H,H,H) groups
2.a Aromatic/amide H refined with riding coordinates:
 C20(H20), C14(H14), C28(H28), C35(H35), C22(H22), C15(H15), C52(H52),
 C29(H29), C54(H54), C68(H68), C5(H5), C46(H46), C17(H17), C44(H44), C16(H16),
 C69(H69), C72(H72), C38(H38), C37(H37), C8(H8), C6(H6), C71(H71), C7(H7),
 C75(H75), C70(H70), C73(H73), C74(H74)
2.b Idealised Me refined as rotating group:
 C41(H41a,H41b,H41c), C65(H65a,H65b,H65c), C61(H61a,H61b,H61c), C67(H67a,H67b,
 H67c), C66(H66a,H66b,H66c), C63(H63a,H63b,H63c), C43(H43a,H43b,H43c), C42(H42a,
 H42b,H42c), C56(H56a,H56b,H56c), C62(H62a,H62b,H62c), C58(H58a,H58b,H58c),
 C57(H57a,H57b,H57c)
;
_olex2_refine_details
;
Refinement using NoSpherA2, an implementation of
NOn-SPHERical Atom-form-factors in Olex2.
Please cite:
F. Kleemiss et al. Chem. Sci. DOI 10.1039/D0SC05526C - 2021
NoSpherA2 implementation of HAR makes use of
tailor-made aspherical atomic form factors calculated
on-the-fly from a Hirshfeld-partitioned electron density (ED) - not from
spherical-atom form factors.

The ED is calculated from a gaussian basis set single determinant SCF
wavefunction - either Hartree-Fock or DFT using selected funtionals
- for a fragment of the crystal.
This fragment can be embedded in an electrostatic crystal field by employing cluster charges
or modelled using implicit solvation models, depending on the software used.
The following options were used:
   SOFTWARE:       ORCA 6.1
   PARTITIONING:   NoSpherA2
   INT ACCURACY:   Low
   METHOD:         r2SCAN
   BASIS SET:      cc-pVDZ
   CHARGE:         0
   MULTIPLICITY:   1
   DATE:           2025-10-14_14-20-49
;
_smtbx_masks_special_details
;
A solvent mask was calculated and 405 electrons were 
found in a volume of 1946\%A^3^ in 1 void per unit cell. 
This is consistent with the presence of 
4 EtOH per Formula Unit which account for 416 electrons 
per unit cell.
;
_smtbx_masks_void_probe_radius 1.2
_smtbx_masks_void_truncation_radius 1.2
_olex2_submission_special_instructions 'No special instructions were received'

loop_
_space_group_symop_id
_space_group_symop_operation_xyz
1 x,y,z
2 -x,y+1/2,-z+1/2
3 -x,-y,-z
4 x,-y-1/2,z-1/2

loop_
_atom_site_label
_atom_site_type_symbol
_atom_site_fract_x
_atom_site_fract_y
_atom_site_fract_z
_atom_site_U_iso_or_equiv
_atom_site_adp_type
_atom_site_occupancy
_atom_site_refinement_flags_posn
N1 N 0.70602(8) 0.67486(6) 0.44611(4) 0.0214(3) Uani 1.000000 .
N2 N 0.89488(8) 0.47272(6) 0.52980(4) 0.0202(2) Uani 1.000000 .
C13 C 0.60878(9) 0.56881(7) 0.32755(5) 0.0184(3) Uani 1.000000 .
C20 C 0.46894(10) 0.69425(8) 0.37337(5) 0.0228(3) Uani 1.000000 .
H20 H 0.41243(10) 0.66170(8) 0.34974(5) 0.0274(4) Uiso 1.000000 R
C14 C 0.69258(10) 0.60619(8) 0.31953(5) 0.0237(3) Uani 1.000000 .
H14 H 0.73415(10) 0.63698(8) 0.35178(5) 0.0285(4) Uiso 1.000000 R
C27 C 0.66345(9) 0.54788(7) 0.42094(5) 0.0187(3) Uani 1.000000 .
C19 C 0.55494(9) 0.65815(7) 0.39084(5) 0.0200(3) Uani 1.000000 .
C28 C 0.68553(10) 0.47123(8) 0.42758(5) 0.0242(3) Uani 1.000000 .
H28 H 0.64042(10) 0.42904(8) 0.40457(5) 0.0290(4) Uiso 1.000000 R
C35 C 1.04219(10) 0.34223(8) 0.61285(5) 0.0251(3) Uani 1.000000 .
H35 H 1.10226(10) 0.34970(8) 0.64398(5) 0.0301(4) Uiso 1.000000 R
C11 C 0.49010(9) 0.52852(7) 0.38555(5) 0.0197(3) Uani 1.000000 .
C49 C 0.83193(10) 0.72160(7) 0.51166(5) 0.0218(3) Uani 1.000000 .
C59 C 0.80437(9) 0.57640(7) 0.48672(5) 0.0183(3) Uani 1.000000 .
C26 C 0.72518(9) 0.59819(7) 0.45084(5) 0.0185(3) Uani 1.000000 .
C3 C 0.46572(9) 0.48651(7) 0.29112(5) 0.0206(3) Uani 1.000000 .
C32 C 0.95224(9) 0.52464(7) 0.55976(5) 0.0205(3) Uani 1.000000 .
C22 C 0.52352(10) 0.81387(8) 0.41459(5) 0.0248(3) Uani 1.000000 .
H22 H 0.51129(10) 0.87421(8) 0.42308(5) 0.0298(4) Uiso 1.000000 R
C12 C 0.57879(9) 0.57437(7) 0.38100(5) 0.0184(3) Uani 1.000000 .
C4 C 0.47662(10) 0.40177(8) 0.27918(5) 0.0217(3) Uani 1.000000 .
C18 C 0.55647(9) 0.52994(7) 0.28689(5) 0.0206(3) Uani 1.000000 .
C53 C 0.81561(10) 0.85912(8) 0.53028(6) 0.0260(3) Uani 1.000000 .
C33 C 1.01877(10) 0.48585(8) 0.59517(5) 0.0223(3) Uani 1.000000 .
C34 C 1.00044(10) 0.40567(8) 0.58715(5) 0.0226(3) Uani 1.000000 .
C30 C 0.82097(9) 0.49687(7) 0.49249(5) 0.0197(3) Uani 1.000000 .
C15 C 0.72411(11) 0.60534(8) 0.27245(6) 0.0299(3) Uani 1.000000 .
H15 H 0.79038(11) 0.63467(8) 0.26721(6) 0.0359(4) Uiso 1.000000 R
C21 C 0.45209(10) 0.77068(8) 0.38491(5) 0.0232(3) Uani 1.000000 .
C50 C 0.75005(10) 0.73156(7) 0.47653(5) 0.0216(3) Uani 1.000000 .
C10 C 0.43433(10) 0.49417(8) 0.34378(5) 0.0221(3) Uani 1.000000 .
C23 C 0.61015(10) 0.77913(7) 0.43312(5) 0.0231(3) Uani 1.000000 .
C47 C 0.94641(9) 0.60404(8) 0.55745(5) 0.0216(3) Uani 1.000000 .
C52 C 0.72965(10) 0.86302(8) 0.49632(6) 0.0258(3) Uani 1.000000 .
H52 H 0.68955(10) 0.91684(8) 0.49169(6) 0.0309(4) Uiso 1.000000 R
C29 C 0.76254(10) 0.44545(8) 0.46222(5) 0.0251(3) Uani 1.000000 .
H29 H 0.77737(10) 0.38394(8) 0.46572(5) 0.0301(4) Uiso 1.000000 R
C24 C 0.62135(10) 0.70241(7) 0.42049(5) 0.0217(3) Uani 1.000000 .
C51 C 0.69553(10) 0.79908(7) 0.46870(5) 0.0232(3) Uani 1.000000 .
C2 C 0.38764(10) 0.50908(8) 0.24747(5) 0.0246(3) Uani 1.000000 .
C54 C 0.86385(10) 0.78938(8) 0.53773(5) 0.0254(3) Uani 1.000000 .
H54 H 0.92998(10) 0.78733(8) 0.56530(5) 0.0305(4) Uiso 1.000000 R
C68 C 0.45805(10) 0.52793(8) 0.43347(5) 0.0276(3) Uani 1.000000 .
H68 H 0.50245(10) 0.55386(8) 0.46684(5) 0.0331(4) Uiso 1.000000 R
C5 C 0.53360(10) 0.34810(8) 0.30724(6) 0.0287(3) Uani 1.000000 .
H5 H 0.58119(10) 0.36461(8) 0.34239(6) 0.0344(4) Uiso 1.000000 R
C46 C 1.01272(10) 0.64290(8) 0.59328(5) 0.0254(3) Uani 1.000000 .
H46 H 1.01141(10) 0.70564(8) 0.59299(5) 0.0305(4) Uiso 1.000000 R
C36 C 1.00878(10) 0.26953(8) 0.59960(5) 0.0260(3) Uani 1.000000 .
C17 C 0.58894(11) 0.53009(8) 0.23883(5) 0.0286(3) Uani 1.000000 .
H17 H 0.54745(11) 0.49994(8) 0.20626(5) 0.0343(4) Uiso 1.000000 R
C39 C 0.92339(9) 0.39857(7) 0.54705(5) 0.0219(3) Uani 1.000000 .
C1 C 0.36231(10) 0.44760(8) 0.21421(5) 0.0259(3) Uani 1.000000 .
C45 C 1.08027(10) 0.60644(8) 0.62927(6) 0.0279(3) Uani 1.000000 .
C40 C 1.04892(10) 0.19794(8) 0.62789(6) 0.0273(3) Uani 1.000000 .
C44 C 1.08268(10) 0.52666(8) 0.62987(6) 0.0276(3) Uani 1.000000 .
H44 H 1.13501(10) 0.49643(8) 0.65774(6) 0.0331(4) Uiso 1.000000 R
C16 C 0.67119(11) 0.56692(9) 0.23141(6) 0.0316(4) Uani 1.000000 .
H16 H 0.69504(11) 0.56607(9) 0.19337(6) 0.0379(4) Uiso 1.000000 R
C9 C 0.41612(10) 0.38042(8) 0.23449(5) 0.0238(3) Uani 1.000000 .
C64 C 0.35496(10) 0.80758(8) 0.36849(6) 0.0282(3) Uani 1.000000 .
C69 C 0.37218(11) 0.49565(9) 0.43994(6) 0.0352(4) Uani 1.000000 .
H69 H 0.34904(11) 0.49516(9) 0.47816(6) 0.0423(5) Uiso 1.000000 R
C72 C 0.34523(11) 0.57943(9) 0.23809(6) 0.0344(4) Uani 1.000000 .
H72 H 0.36548(11) 0.62780(9) 0.26410(6) 0.0412(4) Uiso 1.000000 R
C38 C 0.88967(11) 0.32613(8) 0.53297(6) 0.0328(4) Uani 1.000000 .
H38 H 0.83006(11) 0.31837(8) 0.50161(6) 0.0394(4) Uiso 1.000000 R
C37 C 0.93281(11) 0.26365(8) 0.55933(6) 0.0340(4) Uani 1.000000 .
H37 H 0.90581(11) 0.20642(8) 0.54793(6) 0.0408(5) Uiso 1.000000 R
C8 C 0.41277(11) 0.30539(8) 0.21752(6) 0.0289(3) Uani 1.000000 .
H8 H 0.36577(11) 0.28884(8) 0.18216(6) 0.0347(4) Uiso 1.000000 R
C6 C 0.52976(11) 0.27277(8) 0.29027(6) 0.0322(4) Uani 1.000000 .
H6 H 0.57485(11) 0.22956(8) 0.31227(6) 0.0387(4) Uiso 1.000000 R
C60 C 1.14768(11) 0.65434(9) 0.66690(6) 0.0358(4) Uani 1.000000 .
C71 C 0.34654(11) 0.46259(9) 0.35049(6) 0.0322(4) Uani 1.000000 .
H71 H 0.30178(11) 0.43634(9) 0.31738(6) 0.0386(4) Uiso 1.000000 R
C55 C 0.85318(12) 0.93124(8) 0.55916(7) 0.0353(4) Uani 1.000000 .
C7 C 0.46988(11) 0.25142(9) 0.24600(6) 0.0315(4) Uani 1.000000 .
H7 H 0.46754(11) 0.19154(9) 0.23336(6) 0.0378(4) Uiso 1.000000 R
C75 C 0.29548(12) 0.45672(9) 0.17065(6) 0.0386(4) Uani 1.000000 .
H75 H 0.27697(12) 0.40889(9) 0.14393(6) 0.0464(5) Uiso 1.000000 R
C70 C 0.31507(12) 0.46372(10) 0.39778(6) 0.0384(4) Uani 1.000000 .
H70 H 0.24532(12) 0.43955(10) 0.40212(6) 0.0461(5) Uiso 1.000000 R
C41 C 1.07837(12) 0.14023(9) 0.58960(7) 0.0377(4) Uani 1.000000 .
H41a H 1.0170(2) 0.1261(5) 0.5609(2) 0.0565(6) Uiso 1.000000 GR
H41b H 1.1344(5) 0.1648(2) 0.5703(3) 0.0565(6) Uiso 1.000000 GR
H41c H 1.1048(7) 0.0884(2) 0.61015(9) 0.0565(6) Uiso 1.000000 GR
C65 C 0.36679(12) 0.88107(9) 0.33888(7) 0.0427(4) Uani 1.000000 .
H65a H 0.29704(14) 0.9068(3) 0.3267(4) 0.0640(6) Uiso 1.000000 GR
H65b H 0.4115(7) 0.9209(3) 0.36376(16) 0.0640(6) Uiso 1.000000 GR
H65c H 0.4003(7) 0.86815(13) 0.3049(2) 0.0640(6) Uiso 1.000000 GR
C61 C 1.20796(12) 0.70587(10) 0.63698(7) 0.0466(5) Uani 1.000000 .
H61a H 1.2573(6) 0.7392(5) 0.66418(7) 0.0699(7) Uiso 1.000000 GR
H61b H 1.2482(6) 0.67057(10) 0.6134(3) 0.0699(7) Uiso 1.000000 GR
H61c H 1.16135(14) 0.7445(5) 0.6121(3) 0.0699(7) Uiso 1.000000 GR
C73 C 0.27630(13) 0.58796(10) 0.19504(7) 0.0475(5) Uani 1.000000 .
H73 H 0.24034(13) 0.64323(10) 0.18751(7) 0.0570(6) Uiso 1.000000 R
B1 B 0.86547(11) 0.63746(9) 0.51878(6) 0.0198(3) Uani 1.000000 .
C67 C 0.31031(12) 0.82643(11) 0.41653(7) 0.0472(5) Uani 1.000000 .
H67a H 0.3575(4) 0.8645(5) 0.4415(2) 0.0707(7) Uiso 1.000000 GR
H67b H 0.2418(4) 0.8545(6) 0.40514(7) 0.0707(7) Uiso 1.000000 GR
H67c H 0.2997(8) 0.77378(13) 0.4374(3) 0.0707(7) Uiso 1.000000 GR
C66 C 0.28735(12) 0.75581(10) 0.33348(7) 0.0478(5) Uani 1.000000 .
H66a H 0.2206(3) 0.7860(3) 0.3212(4) 0.0717(7) Uiso 1.000000 GR
H66b H 0.3198(4) 0.7401(5) 0.2996(2) 0.0717(7) Uiso 1.000000 GR
H66c H 0.2732(6) 0.7042(3) 0.35456(15) 0.0717(7) Uiso 1.000000 GR
C63 C 1.21520(14) 0.60541(10) 0.70364(7) 0.0533(5) Uani 1.000000 .
H63a H 1.2546(7) 0.5672(5) 0.68146(7) 0.0800(8) Uiso 1.000000 GR
H63b H 1.2651(6) 0.64221(11) 0.7280(3) 0.0800(8) Uiso 1.000000 GR
H63c H 1.17445(16) 0.5717(5) 0.7278(3) 0.0800(8) Uiso 1.000000 GR
C43 C 0.97226(13) 0.16156(11) 0.65523(8) 0.0537(5) Uani 1.000000 .
H43a H 0.9511(6) 0.2017(3) 0.6834(3) 0.0806(8) Uiso 1.000000 GR
H43b H 0.9105(4) 0.1473(6) 0.62687(10) 0.0806(8) Uiso 1.000000 GR
H43c H 1.0003(3) 0.1096(4) 0.6750(4) 0.0806(8) Uiso 1.000000 GR
C42 C 1.13528(13) 0.21523(10) 0.66789(7) 0.0499(5) Uani 1.000000 .
H42a H 1.1910(3) 0.2411(6) 0.64891(9) 0.0749(8) Uiso 1.000000 GR
H42b H 1.1150(2) 0.2547(5) 0.6967(3) 0.0749(8) Uiso 1.000000 GR
H42c H 1.1619(5) 0.16224(13) 0.6868(3) 0.0749(8) Uiso 1.000000 GR
C56 C 0.85544(15) 0.99705(10) 0.52103(8) 0.0576(6) Uani 1.000000 .
H56a H 0.8836(9) 1.0482(2) 0.54179(11) 0.0865(9) Uiso 1.000000 GR
H56b H 0.9009(7) 0.9816(3) 0.4924(3) 0.0865(9) Uiso 1.000000 GR
H56c H 0.7834(2) 1.0084(5) 0.5016(4) 0.0865(9) Uiso 1.000000 GR
C62 C 1.09069(14) 0.70573(11) 0.69815(7) 0.0563(6) Uani 1.000000 .
H62a H 1.13947(14) 0.7400(5) 0.7251(4) 0.0845(8) Uiso 1.000000 GR
H62b H 1.0451(7) 0.7435(5) 0.67206(8) 0.0845(8) Uiso 1.000000 GR
H62c H 1.0467(7) 0.67050(12) 0.7197(4) 0.0845(8) Uiso 1.000000 GR
C74 C 0.25232(13) 0.52731(10) 0.16136(7) 0.0497(5) Uani 1.000000 .
H74 H 0.19867(13) 0.53545(10) 0.12709(7) 0.0597(6) Uiso 1.000000 R
C58 C 0.95334(14) 0.92130(10) 0.58782(9) 0.0624(6) Uani 1.000000 .
H58a H 1.0011(2) 0.9048(8) 0.56058(11) 0.0937(10) Uiso 1.000000 GR
H58b H 0.9776(4) 0.9751(2) 0.6064(5) 0.0937(10) Uiso 1.000000 GR
H58c H 0.9534(2) 0.8768(6) 0.6171(4) 0.0937(10) Uiso 1.000000 GR
C57 C 0.78689(16) 0.95332(12) 0.59739(9) 0.0688(7) Uani 1.000000 .
H57a H 0.8138(6) 1.0047(5) 0.6183(4) 0.1031(10) Uiso 1.000000 GR
H57b H 0.7158(3) 0.9644(8) 0.57661(10) 0.1031(10) Uiso 1.000000 GR
H57c H 0.7835(8) 0.9067(4) 0.6248(4) 0.1031(10) Uiso 1.000000 GR

loop_
_atom_site_aniso_label
_atom_site_aniso_U_11
_atom_site_aniso_U_22
_atom_site_aniso_U_33
_atom_site_aniso_U_12
_atom_site_aniso_U_13
_atom_site_aniso_U_23
N1 0.0176(6) 0.0170(6) 0.0269(6) -0.0009(5) -0.0057(5) -0.0010(5)
N2 0.0178(6) 0.0192(6) 0.0219(6) 0.0007(5) -0.0024(5) -0.0005(5)
C13 0.0165(7) 0.0186(7) 0.0192(7) -0.0022(5) -0.0003(5) 0.0000(5)
C20 0.0182(7) 0.0223(7) 0.0257(7) 0.0012(6) -0.0040(6) -0.0024(6)
C14 0.0195(7) 0.0260(7) 0.0250(7) -0.0062(6) 0.0009(6) 0.0002(6)
C27 0.0181(7) 0.0176(7) 0.0186(7) -0.0015(5) -0.0035(5) -0.0010(5)
C19 0.0173(7) 0.0182(7) 0.0227(7) -0.0004(6) -0.0025(6) -0.0014(5)
C28 0.0277(8) 0.0164(7) 0.0249(7) 0.0012(6) -0.0080(6) -0.0030(6)
C35 0.0194(7) 0.0242(8) 0.0288(8) 0.0027(6) -0.0056(6) 0.0011(6)
C11 0.0170(7) 0.0210(7) 0.0200(7) -0.0050(5) -0.0007(6) -0.0015(6)
C49 0.0189(7) 0.0184(7) 0.0261(7) -0.0022(6) -0.0035(6) -0.0027(6)
C59 0.0168(7) 0.0179(7) 0.0186(7) -0.0007(5) -0.0024(5) -0.0006(5)
C26 0.0168(7) 0.0168(7) 0.0206(7) -0.0004(5) -0.0017(6) -0.0005(5)
C3 0.0183(7) 0.0212(7) 0.0207(7) -0.0036(6) -0.0024(6) -0.0004(6)
C32 0.0176(7) 0.0205(7) 0.0220(7) 0.0008(6) -0.0021(6) -0.0018(6)
C22 0.0201(7) 0.0218(7) 0.0305(8) 0.0015(6) -0.0033(6) -0.0007(6)
C12 0.0160(7) 0.0183(7) 0.0197(7) -0.0015(5) -0.0013(5) -0.0007(5)
C4 0.0211(7) 0.0212(7) 0.0212(7) -0.0035(6) -0.0020(6) -0.0032(6)
C18 0.0197(7) 0.0211(7) 0.0201(7) -0.0041(6) -0.0004(6) -0.0008(6)
C53 0.0229(8) 0.0207(7) 0.0325(8) -0.0027(6) -0.0024(6) -0.0056(6)
C33 0.0183(7) 0.0227(7) 0.0234(7) 0.0013(6) -0.0053(6) -0.0006(6)
C34 0.0181(7) 0.0223(7) 0.0250(7) 0.0008(6) -0.0052(6) 0.0007(6)
C30 0.0185(7) 0.0197(7) 0.0194(7) 0.0006(6) -0.0027(6) -0.0009(6)
C15 0.0258(8) 0.0359(8) 0.0283(8) -0.0088(7) 0.0052(7) 0.0001(7)
C21 0.0182(7) 0.0230(7) 0.0270(7) 0.0023(6) -0.0012(6) -0.0010(6)
C50 0.0183(7) 0.0167(7) 0.0278(7) -0.0014(6) -0.0038(6) -0.0017(6)
C10 0.0196(7) 0.0240(7) 0.0223(7) -0.0075(6) 0.0014(6) -0.0013(6)
C23 0.0202(7) 0.0180(7) 0.0290(7) 0.0005(6) -0.0033(6) -0.0023(6)
C47 0.0170(7) 0.0227(7) 0.0232(7) -0.0007(6) -0.0039(6) -0.0018(6)
C52 0.0223(7) 0.0192(7) 0.0340(8) -0.0012(6) -0.0022(6) -0.0051(6)
C29 0.0287(8) 0.0187(7) 0.0238(7) 0.0015(6) -0.0097(6) -0.0027(6)
C24 0.0184(7) 0.0178(7) 0.0267(7) 0.0005(6) -0.0037(6) -0.0023(6)
C51 0.0197(7) 0.0180(7) 0.0298(8) -0.0022(6) -0.0028(6) -0.0028(6)
C2 0.0216(7) 0.0257(8) 0.0246(7) -0.0042(6) -0.0032(6) 0.0007(6)
C54 0.0217(7) 0.0211(7) 0.0307(8) -0.0045(6) -0.0054(6) -0.0053(6)
C68 0.0249(8) 0.0349(8) 0.0230(7) -0.0085(7) 0.0036(6) -0.0004(6)
C5 0.0273(8) 0.0248(8) 0.0305(8) -0.0009(6) -0.0073(6) -0.0019(6)
C46 0.0222(7) 0.0224(8) 0.0283(8) 0.0018(6) -0.0072(6) -0.0037(6)
C36 0.0206(7) 0.0242(8) 0.0313(8) 0.0007(6) -0.0031(6) 0.0026(6)
C17 0.0288(8) 0.0340(8) 0.0232(8) -0.0086(7) 0.0046(6) -0.0040(6)
C39 0.0172(7) 0.0216(7) 0.0249(7) 0.0007(6) -0.0041(6) 0.0017(6)
C1 0.0248(8) 0.0266(8) 0.0233(7) -0.0066(6) -0.0068(6) 0.0014(6)
C45 0.0230(8) 0.0263(8) 0.0303(8) 0.0012(6) -0.0096(6) -0.0060(6)
C40 0.0209(8) 0.0235(8) 0.0351(8) 0.0027(6) -0.0034(6) 0.0045(6)
C44 0.0245(8) 0.0254(8) 0.0290(8) 0.0009(6) -0.0094(6) -0.0020(6)
C16 0.0301(8) 0.0398(9) 0.0257(8) -0.0099(7) 0.0074(7) -0.0034(7)
C9 0.0228(7) 0.0242(7) 0.0227(7) -0.0066(6) -0.0018(6) -0.0032(6)
C64 0.0179(7) 0.0307(8) 0.0340(8) 0.0044(6) -0.0030(6) -0.0016(7)
C69 0.0306(9) 0.0503(10) 0.0260(8) -0.0146(7) 0.0082(7) -0.0026(7)
C72 0.0322(9) 0.0273(8) 0.0394(9) -0.0018(7) -0.0086(7) 0.0041(7)
C38 0.0325(9) 0.0206(8) 0.0392(9) -0.0023(7) -0.0154(7) 0.0025(7)
C37 0.0311(9) 0.0218(8) 0.0429(9) -0.0025(7) -0.0151(7) 0.0050(7)
C8 0.0288(8) 0.0269(8) 0.0292(8) -0.0081(6) -0.0021(7) -0.0088(6)
C6 0.0309(8) 0.0235(8) 0.0398(9) -0.0007(7) -0.0032(7) -0.0029(7)
C60 0.0324(9) 0.0291(8) 0.0393(9) 0.0028(7) -0.0170(7) -0.0113(7)
C71 0.0245(8) 0.0430(9) 0.0289(8) -0.0163(7) 0.0035(7) -0.0058(7)
C55 0.0327(9) 0.0224(8) 0.0474(10) -0.0037(7) -0.0061(8) -0.0101(7)
C7 0.0320(9) 0.0244(8) 0.0368(9) -0.0045(7) 0.0007(7) -0.0065(7)
C75 0.0388(9) 0.0373(9) 0.0331(9) -0.0110(8) -0.0170(7) 0.0028(7)
C70 0.0293(9) 0.0548(10) 0.0318(9) -0.0195(8) 0.0069(7) -0.0033(8)
C41 0.0373(10) 0.0271(8) 0.0466(10) 0.0039(7) -0.0012(8) 0.0018(7)
C65 0.0339(10) 0.0412(10) 0.0494(10) 0.0111(8) -0.0057(8) 0.0109(8)
C61 0.0355(10) 0.0356(10) 0.0622(12) -0.0075(8) -0.0142(9) -0.0112(9)
C73 0.0429(11) 0.0349(10) 0.0562(12) 0.0007(8) -0.0210(9) 0.0088(9)
B1 0.0167(8) 0.0198(8) 0.0211(8) -0.0027(6) -0.0034(6) -0.0020(6)
C67 0.0287(9) 0.0627(12) 0.0503(11) 0.0103(9) 0.0068(8) -0.0044(9)
C66 0.0244(9) 0.0463(10) 0.0655(12) 0.0107(8) -0.0175(9) -0.0129(9)
C63 0.0508(12) 0.0433(11) 0.0543(12) 0.0010(9) -0.0316(10) -0.0077(9)
C43 0.0412(11) 0.0586(12) 0.0638(13) 0.0152(9) 0.0161(10) 0.0301(10)
C42 0.0497(12) 0.0304(9) 0.0583(12) 0.0095(8) -0.0302(9) 0.0010(8)
C56 0.0680(14) 0.0282(9) 0.0701(13) -0.0185(9) -0.0119(11) -0.0023(9)
C62 0.0525(12) 0.0629(13) 0.0477(11) 0.0063(10) -0.0128(9) -0.0272(10)
C74 0.0468(11) 0.0410(10) 0.0509(11) -0.0068(9) -0.0279(9) 0.0111(9)
C58 0.0523(12) 0.0345(10) 0.0878(16) -0.0037(9) -0.0323(11) -0.0228(10)
C57 0.0765(16) 0.0588(13) 0.0753(15) -0.0143(12) 0.0256(13) -0.0399(12)

loop_
_atom_type_symbol
_atom_type_scat_dispersion_real
_atom_type_scat_dispersion_imag
_atom_type_scat_source
_atom_type_scat_dispersion_source
B 0.00156 0.00068 'NoSpherA2: Chem.Sci. 2021, DOI:10.1039/D0SC05526C' 'Brennan, Cowan, Rev. Sci. Instrum., 1992, 63, 850'
C 0.00313 0.00162 'NoSpherA2: Chem.Sci. 2021, DOI:10.1039/D0SC05526C' 'Brennan, Cowan, Rev. Sci. Instrum., 1992, 63, 850'
H 0.00000 0.00000 'NoSpherA2: Chem.Sci. 2021, DOI:10.1039/D0SC05526C' 'Brennan, Cowan, Rev. Sci. Instrum., 1992, 63, 850'
N 0.00612 0.00332 'NoSpherA2: Chem.Sci. 2021, DOI:10.1039/D0SC05526C' 'Brennan, Cowan, Rev. Sci. Instrum., 1992, 63, 850'

loop_
_geom_angle_atom_site_label_1
_geom_angle_atom_site_label_2
_geom_angle_atom_site_label_3
_geom_angle
_geom_angle_site_symmetry_1
_geom_angle_site_symmetry_3
_geom_angle_publ_flag
C50 N1 C26 126.20(11) . . ?
C24 N1 C26 122.34(11) . . ?
C24 N1 C50 108.83(11) . . ?
C30 N2 C32 121.29(11) . . ?
C39 N2 C32 107.71(10) . . ?
C39 N2 C30 130.90(11) . . ?
C12 C13 C14 117.73(11) . . ?
C18 C13 C14 119.10(12) . . ?
C18 C13 C12 123.16(11) . . ?
C19 C20 H20 118.92(8) . . ?
C21 C20 H20 118.92(8) . . ?
C21 C20 C19 122.17(13) . . ?
H14 C14 C13 119.14(8) . . ?
C15 C14 C13 121.72(13) . . ?
C15 C14 H14 119.14(8) . . ?
C26 C27 C28 115.36(12) . . ?
C12 C27 C28 121.07(11) . . ?
C12 C27 C26 123.51(11) . . ?
C12 C19 C20 125.66(12) . . ?
C24 C19 C20 115.33(12) . . ?
C24 C19 C12 118.98(12) . . ?
H28 C28 C27 118.68(8) . . ?
C29 C28 C27 122.63(13) . . ?
C29 C28 H28 118.68(8) . . ?
C34 C35 H35 119.73(8) . . ?
C36 C35 H35 119.73(8) . . ?
C36 C35 C34 120.54(13) . . ?
C10 C11 C12 123.55(12) . . ?
C68 C11 C12 117.35(11) . . ?
C68 C11 C10 118.75(12) . . ?
C54 C49 C50 113.28(12) . . ?
B1 C49 C50 114.38(11) . . ?
B1 C49 C54 132.02(12) . . ?
C30 C59 C26 116.20(11) . . ?
B1 C59 C26 120.36(11) . . ?
B1 C59 C30 123.40(12) . . ?
C27 C26 N1 117.75(12) . . ?
C59 C26 N1 116.99(11) . . ?
C59 C26 C27 125.23(12) . . ?
C18 C3 C4 111.06(11) . . ?
C10 C3 C4 108.91(11) . . ?
C10 C3 C18 112.88(11) . . ?
C2 C3 C4 100.52(10) . . ?
C2 C3 C18 110.42(11) . . ?
C2 C3 C10 112.39(11) . . ?
C33 C32 N2 109.95(11) . . ?
C47 C32 N2 127.14(12) . . ?
C47 C32 C33 122.89(12) . . ?
C21 C22 H22 120.43(8) . . ?
C23 C22 H22 120.43(8) . . ?
C23 C22 C21 119.13(13) . . ?
C27 C12 C13 107.95(10) . . ?
C19 C12 C13 108.26(10) . . ?
C19 C12 C27 110.00(10) . . ?
C11 C12 C13 112.70(10) . . ?
C11 C12 C27 111.22(10) . . ?
C11 C12 C19 106.66(11) . . ?
C5 C4 C3 128.39(12) . . ?
C9 C4 C3 111.26(12) . . ?
C9 C4 C5 120.31(12) . . ?
C3 C18 C13 123.86(12) . . ?
C17 C18 C13 118.64(12) . . ?
C17 C18 C3 117.50(12) . . ?
C54 C53 C52 119.59(12) . . ?
C55 C53 C52 118.84(12) . . ?
C55 C53 C54 121.56(13) . . ?
C34 C33 C32 106.66(11) . . ?
C44 C33 C32 119.92(13) . . ?
C44 C33 C34 133.38(13) . . ?
C33 C34 C35 130.98(13) . . ?
C39 C34 C35 121.50(12) . . ?
C39 C34 C33 107.45(11) . . ?
C59 C30 N2 118.05(11) . . ?
C29 C30 N2 121.99(12) . . ?
C29 C30 C59 119.94(12) . . ?
H15 C15 C14 120.36(8) . . ?
C16 C15 C14 119.28(13) . . ?
C16 C15 H15 120.36(9) . . ?
C22 C21 C20 120.08(13) . . ?
C64 C21 C20 121.28(12) . . ?
C64 C21 C22 118.54(12) . . ?
C49 C50 N1 124.39(12) . . ?
C51 C50 N1 109.22(12) . . ?
C51 C50 C49 126.27(12) . . ?
C3 C10 C11 123.00(12) . . ?
C71 C10 C11 119.21(13) . . ?
C71 C10 C3 117.75(12) . . ?
C24 C23 C22 117.51(12) . . ?
C51 C23 C22 136.57(13) . . ?
C51 C23 C24 105.56(12) . . ?
C46 C47 C32 115.12(12) . . ?
B1 C47 C32 116.33(12) . . ?
B1 C47 C46 128.43(13) . . ?
H52 C52 C53 120.05(8) . . ?
C51 C52 C53 119.90(13) . . ?
C51 C52 H52 120.05(8) . . ?
C30 C29 C28 120.58(12) . . ?
H29 C29 C28 119.71(8) . . ?
H29 C29 C30 119.71(8) . . ?
C19 C24 N1 123.93(12) . . ?
C23 C24 N1 110.06(12) . . ?
C23 C24 C19 125.76(13) . . ?
C23 C51 C50 106.22(11) . . ?
C52 C51 C50 117.36(12) . . ?
C52 C51 C23 136.32(13) . . ?
C1 C2 C3 111.14(12) . . ?
C72 C2 C3 128.11(13) . . ?
C72 C2 C1 120.73(13) . . ?
C53 C54 C49 123.38(13) . . ?
H54 C54 C49 118.31(8) . . ?
H54 C54 C53 118.31(8) . . ?
H68 C68 C11 119.17(8) . . ?
C69 C68 C11 121.65(13) . . ?
C69 C68 H68 119.17(9) . . ?
H5 C5 C4 120.56(8) . . ?
C6 C5 C4 118.89(13) . . ?
C6 C5 H5 120.56(9) . . ?
H46 C46 C47 118.08(8) . . ?
C45 C46 C47 123.84(13) . . ?
C45 C46 H46 118.08(8) . . ?
C40 C36 C35 122.96(12) . . ?
C37 C36 C35 117.07(13) . . ?
C37 C36 C40 119.94(13) . . ?
H17 C17 C18 119.12(8) . . ?
C16 C17 C18 121.77(13) . . ?
C16 C17 H17 119.12(9) . . ?
C34 C39 N2 108.21(11) . . ?
C38 C39 N2 133.08(12) . . ?
C38 C39 C34 118.69(12) . . ?
C9 C1 C2 108.66(12) . . ?
C75 C1 C2 120.56(14) . . ?
C75 C1 C9 130.78(13) . . ?
C44 C45 C46 118.53(13) . . ?
C60 C45 C46 119.35(13) . . ?
C60 C45 C44 122.11(13) . . ?
C41 C40 C36 110.14(12) . . ?
C43 C40 C36 109.22(12) . . ?
C43 C40 C41 108.37(13) . . ?
C42 C40 C36 112.19(12) . . ?
C42 C40 C41 108.27(13) . . ?
C42 C40 C43 108.55(15) . . ?
C45 C44 C33 119.70(13) . . ?
H44 C44 C33 120.15(8) . . ?
H44 C44 C45 120.15(8) . . ?
C17 C16 C15 119.48(14) . . ?
H16 C16 C15 120.26(9) . . ?
H16 C16 C17 120.26(9) . . ?
C1 C9 C4 108.32(12) . . ?
C8 C9 C4 120.68(13) . . ?
C8 C9 C1 130.97(13) . . ?
C65 C64 C21 109.75(12) . . ?
C67 C64 C21 109.07(12) . . ?
C67 C64 C65 109.10(13) . . ?
C66 C64 C21 112.43(12) . . ?
C66 C64 C65 107.58(13) . . ?
C66 C64 C67 108.86(13) . . ?
H69 C69 C68 120.26(9) . . ?
C70 C69 C68 119.49(14) . . ?
C70 C69 H69 120.26(9) . . ?
H72 C72 C2 120.69(9) . . ?
C73 C72 C2 118.62(15) . . ?
C73 C72 H72 120.69(10) . . ?
H38 C38 C39 120.71(8) . . ?
C37 C38 C39 118.58(13) . . ?
C37 C38 H38 120.71(9) . . ?
C38 C37 C36 123.60(14) . . ?
H37 C37 C36 118.20(8) . . ?
H37 C37 C38 118.20(9) . . ?
H8 C8 C9 120.57(8) . . ?
C7 C8 C9 118.85(13) . . ?
C7 C8 H8 120.57(8) . . ?
H6 C6 C5 119.53(9) . . ?
C7 C6 C5 120.94(14) . . ?
C7 C6 H6 119.53(9) . . ?
C61 C60 C45 109.76(13) . . ?
C63 C60 C45 112.24(13) . . ?
C63 C60 C61 107.88(14) . . ?
C62 C60 C45 109.84(13) . . ?
C62 C60 C61 107.87(14) . . ?
C62 C60 C63 109.13(15) . . ?
H71 C71 C10 119.33(8) . . ?
C70 C71 C10 121.34(13) . . ?
C70 C71 H71 119.33(9) . . ?
C56 C55 C53 109.79(13) . . ?
C58 C55 C53 112.61(13) . . ?
C58 C55 C56 107.56(15) . . ?
C57 C55 C53 109.33(14) . . ?
C57 C55 C56 108.23(16) . . ?
C57 C55 C58 109.21(16) . . ?
C6 C7 C8 120.32(14) . . ?
H7 C7 C8 119.84(8) . . ?
H7 C7 C6 119.84(9) . . ?
H75 C75 C1 120.63(9) . . ?
C74 C75 C1 118.74(15) . . ?
C74 C75 H75 120.63(10) . . ?
C71 C70 C69 119.50(14) . . ?
H70 C70 C69 120.25(9) . . ?
H70 C70 C71 120.25(9) . . ?
H41a C41 C40 109.5 . . ?
H41b C41 C40 109.5 . . ?
H41b C41 H41a 109.5 . . ?
H41c C41 C40 109.5 . . ?
H41c C41 H41a 109.5 . . ?
H41c C41 H41b 109.5 . . ?
H65a C65 C64 109.5 . . ?
H65b C65 C64 109.5 . . ?
H65b C65 H65a 109.5 . . ?
H65c C65 C64 109.5 . . ?
H65c C65 H65a 109.5 . . ?
H65c C65 H65b 109.5 . . ?
H61a C61 C60 109.5 . . ?
H61b C61 C60 109.5 . . ?
H61b C61 H61a 109.5 . . ?
H61c C61 C60 109.5 . . ?
H61c C61 H61a 109.5 . . ?
H61c C61 H61b 109.5 . . ?
H73 C73 C72 119.63(10) . . ?
C74 C73 C72 120.74(16) . . ?
C74 C73 H73 119.63(10) . . ?
C59 B1 C49 116.96(12) . . ?
C47 B1 C49 129.01(12) . . ?
C47 B1 C59 113.73(12) . . ?
H67a C67 C64 109.5 . . ?
H67b C67 C64 109.5 . . ?
H67b C67 H67a 109.5 . . ?
H67c C67 C64 109.5 . . ?
H67c C67 H67a 109.5 . . ?
H67c C67 H67b 109.5 . . ?
H66a C66 C64 109.5 . . ?
H66b C66 C64 109.5 . . ?
H66b C66 H66a 109.5 . . ?
H66c C66 C64 109.5 . . ?
H66c C66 H66a 109.5 . . ?
H66c C66 H66b 109.5 . . ?
H63a C63 C60 109.5 . . ?
H63b C63 C60 109.5 . . ?
H63b C63 H63a 109.5 . . ?
H63c C63 C60 109.5 . . ?
H63c C63 H63a 109.5 . . ?
H63c C63 H63b 109.5 . . ?
H43a C43 C40 109.5 . . ?
H43b C43 C40 109.5 . . ?
H43b C43 H43a 109.5 . . ?
H43c C43 C40 109.5 . . ?
H43c C43 H43a 109.5 . . ?
H43c C43 H43b 109.5 . . ?
H42a C42 C40 109.5 . . ?
H42b C42 C40 109.5 . . ?
H42b C42 H42a 109.5 . . ?
H42c C42 C40 109.5 . . ?
H42c C42 H42a 109.5 . . ?
H42c C42 H42b 109.5 . . ?
H56a C56 C55 109.5 . . ?
H56b C56 C55 109.5 . . ?
H56b C56 H56a 109.5 . . ?
H56c C56 C55 109.5 . . ?
H56c C56 H56a 109.5 . . ?
H56c C56 H56b 109.5 . . ?
H62a C62 C60 109.5 . . ?
H62b C62 C60 109.5 . . ?
H62b C62 H62a 109.5 . . ?
H62c C62 C60 109.5 . . ?
H62c C62 H62a 109.5 . . ?
H62c C62 H62b 109.5 . . ?
C73 C74 C75 120.57(15) . . ?
H74 C74 C75 119.71(10) . . ?
H74 C74 C73 119.71(10) . . ?
H58a C58 C55 109.5 . . ?
H58b C58 C55 109.5 . . ?
H58b C58 H58a 109.5 . . ?
H58c C58 C55 109.5 . . ?
H58c C58 H58a 109.5 . . ?
H58c C58 H58b 109.5 . . ?
H57a C57 C55 109.5 . . ?
H57b C57 C55 109.5 . . ?
H57b C57 H57a 109.5 . . ?
H57c C57 C55 109.5 . . ?
H57c C57 H57a 109.5 . . ?
H57c C57 H57b 109.5 . . ?

loop_
_geom_bond_atom_site_label_1
_geom_bond_atom_site_label_2
_geom_bond_distance
_geom_bond_site_symmetry_2
_geom_bond_publ_flag
N1 C26 1.3770(16) . ?
N1 C50 1.3716(16) . ?
N1 C24 1.3817(16) . ?
N2 C32 1.3909(17) . ?
N2 C30 1.3972(16) . ?
N2 C39 1.4199(17) . ?
C13 C14 1.4068(18) . ?
C13 C12 1.5316(18) . ?
C13 C18 1.3905(18) . ?
C20 H20 1.1030 . ?
C20 C19 1.3979(18) . ?
C20 C21 1.4059(19) . ?
C14 H14 1.1030 . ?
C14 C15 1.3782(19) . ?
C27 C28 1.3889(18) . ?
C27 C26 1.4048(18) . ?
C27 C12 1.5515(18) . ?
C19 C12 1.5418(18) . ?
C19 C24 1.3765(18) . ?
C28 H28 1.1030 . ?
C28 C29 1.3962(19) . ?
C35 H35 1.1030 . ?
C35 C34 1.3919(19) . ?
C35 C36 1.390(2) . ?
C11 C12 1.5195(18) . ?
C11 C10 1.3960(19) . ?
C11 C68 1.4024(18) . ?
C49 C50 1.3902(18) . ?
C49 C54 1.4162(18) . ?
C49 B1 1.557(2) . ?
C59 C26 1.4147(18) . ?
C59 C30 1.4223(18) . ?
C59 B1 1.5517(19) . ?
C3 C4 1.5348(18) . ?
C3 C18 1.5209(18) . ?
C3 C10 1.5229(18) . ?
C3 C2 1.5301(19) . ?
C32 C33 1.4052(18) . ?
C32 C47 1.3989(19) . ?
C22 H22 1.1030 . ?
C22 C21 1.4111(19) . ?
C22 C23 1.4004(19) . ?
C4 C5 1.3857(19) . ?
C4 C9 1.4038(18) . ?
C18 C17 1.4086(19) . ?
C53 C52 1.4092(19) . ?
C53 C54 1.4054(19) . ?
C53 C55 1.5337(19) . ?
C33 C34 1.4432(19) . ?
C33 C44 1.3912(19) . ?
C34 C39 1.4130(18) . ?
C30 C29 1.3969(18) . ?
C15 H15 1.1030 . ?
C15 C16 1.397(2) . ?
C21 C64 1.5335(19) . ?
C50 C51 1.4175(18) . ?
C10 C71 1.4044(19) . ?
C23 C24 1.4036(18) . ?
C23 C51 1.4659(18) . ?
C47 C46 1.4103(19) . ?
C47 B1 1.539(2) . ?
C52 H52 1.1030 . ?
C52 C51 1.3871(19) . ?
C29 H29 1.1030 . ?
C2 C1 1.4042(19) . ?
C2 C72 1.383(2) . ?
C54 H54 1.1030 . ?
C68 H68 1.1030 . ?
C68 C69 1.383(2) . ?
C5 H5 1.1030 . ?
C5 C6 1.396(2) . ?
C46 H46 1.1030 . ?
C46 C45 1.403(2) . ?
C36 C40 1.5299(19) . ?
C36 C37 1.4040(19) . ?
C17 H17 1.1030 . ?
C17 C16 1.379(2) . ?
C39 C38 1.3921(19) . ?
C1 C9 1.466(2) . ?
C1 C75 1.388(2) . ?
C45 C44 1.403(2) . ?
C45 C60 1.528(2) . ?
C40 C41 1.531(2) . ?
C40 C43 1.534(2) . ?
C40 C42 1.529(2) . ?
C44 H44 1.1030 . ?
C16 H16 1.1030 . ?
C9 C8 1.3909(19) . ?
C64 C65 1.531(2) . ?
C64 C67 1.532(2) . ?
C64 C66 1.532(2) . ?
C69 H69 1.1030 . ?
C69 C70 1.394(2) . ?
C72 H72 1.1030 . ?
C72 C73 1.395(2) . ?
C38 H38 1.1030 . ?
C38 C37 1.393(2) . ?
C37 H37 1.1030 . ?
C8 H8 1.1030 . ?
C8 C7 1.395(2) . ?
C6 H6 1.1030 . ?
C6 C7 1.391(2) . ?
C60 C61 1.542(2) . ?
C60 C63 1.526(2) . ?
C60 C62 1.532(2) . ?
C71 H71 1.1030 . ?
C71 C70 1.383(2) . ?
C55 C56 1.535(2) . ?
C55 C58 1.525(2) . ?
C55 C57 1.528(3) . ?
C7 H7 1.1030 . ?
C75 H75 1.1030 . ?
C75 C74 1.391(2) . ?
C70 H70 1.1030 . ?
C41 H41a 1.0970 . ?
C41 H41b 1.0970 . ?
C41 H41c 1.0970 . ?
C65 H65a 1.0970 . ?
C65 H65b 1.0970 . ?
C65 H65c 1.0970 . ?
C61 H61a 1.0970 . ?
C61 H61b 1.0970 . ?
C61 H61c 1.0970 . ?
C73 H73 1.1030 . ?
C73 C74 1.396(2) . ?
C67 H67a 1.0970 . ?
C67 H67b 1.0970 . ?
C67 H67c 1.0970 . ?
C66 H66a 1.0970 . ?
C66 H66b 1.0970 . ?
C66 H66c 1.0970 . ?
C63 H63a 1.0970 . ?
C63 H63b 1.0970 . ?
C63 H63c 1.0970 . ?
C43 H43a 1.0970 . ?
C43 H43b 1.0970 . ?
C43 H43c 1.0970 . ?
C42 H42a 1.0970 . ?
C42 H42b 1.0970 . ?
C42 H42c 1.0970 . ?
C56 H56a 1.0970 . ?
C56 H56b 1.0970 . ?
C56 H56c 1.0970 . ?
C62 H62a 1.0970 . ?
C62 H62b 1.0970 . ?
C62 H62c 1.0970 . ?
C74 H74 1.1030 . ?
C58 H58a 1.0970 . ?
C58 H58b 1.0970 . ?
C58 H58c 1.0970 . ?
C57 H57a 1.0970 . ?
C57 H57b 1.0970 . ?
C57 H57c 1.0970 . ?

loop_
_geom_torsion_atom_site_label_1
_geom_torsion_atom_site_label_2
_geom_torsion_atom_site_label_3
_geom_torsion_atom_site_label_4
_geom_torsion
_geom_torsion_site_symmetry_1
_geom_torsion_site_symmetry_2
_geom_torsion_site_symmetry_3
_geom_torsion_site_symmetry_4
_geom_torsion_publ_flag
N1 C26 C27 C28 -179.39(13) . . . . ?
N1 C26 C27 C12 3.51(15) . . . . ?
N1 C26 C59 C30 177.71(12) . . . . ?
N1 C26 C59 B1 0.05(15) . . . . ?
N1 C50 C49 C54 179.13(14) . . . . ?
N1 C50 C49 B1 -6.49(16) . . . . ?
N1 C50 C51 C23 3.43(12) . . . . ?
N1 C50 C51 C52 -179.71(11) . . . . ?
N1 C24 C19 C20 172.27(14) . . . . ?
N1 C24 C19 C12 -5.92(16) . . . . ?
N1 C24 C23 C22 -173.60(11) . . . . ?
N1 C24 C23 C51 0.64(12) . . . . ?
N2 C32 C33 C34 -0.94(12) . . . . ?
N2 C32 C33 C44 -178.84(11) . . . . ?
N2 C32 C47 C46 178.74(14) . . . . ?
N2 C32 C47 B1 2.27(16) . . . . ?
N2 C30 C59 C26 -176.10(12) . . . . ?
N2 C30 C59 B1 1.48(15) . . . . ?
N2 C30 C29 C28 175.85(13) . . . . ?
N2 C39 C34 C35 178.18(11) . . . . ?
N2 C39 C34 C33 0.80(12) . . . . ?
N2 C39 C38 C37 -177.85(17) . . . . ?
C13 C14 C15 C16 0.53(16) . . . . ?
C13 C12 C27 C28 -76.21(12) . . . . ?
C13 C12 C27 C26 100.73(11) . . . . ?
C13 C12 C19 C20 82.10(12) . . . . ?
C13 C12 C19 C24 -99.91(11) . . . . ?
C13 C12 C11 C10 -8.72(13) . . . . ?
C13 C12 C11 C68 178.20(11) . . . . ?
C13 C18 C3 C4 -118.94(14) . . . . ?
C13 C18 C3 C10 3.71(15) . . . . ?
C13 C18 C3 C2 130.45(14) . . . . ?
C13 C18 C17 C16 0.68(16) . . . . ?
C20 C19 C12 C27 -160.16(14) . . . . ?
C20 C19 C12 C11 -39.43(14) . . . . ?
C20 C19 C24 C23 -1.43(15) . . . . ?
C20 C21 C22 C23 -1.31(16) . . . . ?
C20 C21 C64 C65 -127.19(15) . . . . ?
C20 C21 C64 C67 113.34(15) . . . . ?
C20 C21 C64 C66 -7.50(16) . . . . ?
C14 C13 C12 C27 -53.91(12) . . . . ?
C14 C13 C12 C19 65.13(13) . . . . ?
C14 C13 C12 C11 -177.14(12) . . . . ?
C14 C13 C18 C3 179.05(11) . . . . ?
C14 C13 C18 C17 -0.66(15) . . . . ?
C14 C15 C16 C17 -0.52(17) . . . . ?
C27 C28 C29 C30 0.62(17) . . . . ?
C27 C26 N1 C50 170.89(12) . . . . ?
C27 C26 N1 C24 11.40(15) . . . . ?
C27 C26 C59 C30 -0.37(15) . . . . ?
C27 C26 C59 B1 -178.03(13) . . . . ?
C27 C12 C13 C18 127.20(11) . . . . ?
C27 C12 C19 C24 17.83(13) . . . . ?
C27 C12 C11 C10 -130.10(11) . . . . ?
C27 C12 C11 C68 56.81(12) . . . . ?
C19 C20 C21 C22 0.69(16) . . . . ?
C19 C20 C21 C64 -175.75(13) . . . . ?
C19 C12 C13 C18 -113.76(11) . . . . ?
C19 C12 C27 C28 165.86(11) . . . . ?
C19 C12 C27 C26 -17.20(13) . . . . ?
C19 C12 C11 C10 109.95(11) . . . . ?
C19 C12 C11 C68 -63.14(12) . . . . ?
C19 C24 N1 C26 -10.44(17) . . . . ?
C19 C24 N1 C50 -173.07(14) . . . . ?
C19 C24 C23 C22 0.83(17) . . . . ?
C19 C24 C23 C51 175.08(15) . . . . ?
C28 C27 C26 C59 -1.32(15) . . . . ?
C28 C27 C12 C11 47.91(14) . . . . ?
C28 C29 C30 C59 -2.42(17) . . . . ?
C35 C34 C33 C32 -176.98(17) . . . . ?
C35 C34 C33 C44 0.5(2) . . . . ?
C35 C34 C39 C38 -0.59(17) . . . . ?
C35 C36 C40 C41 -126.60(15) . . . . ?
C35 C36 C40 C43 114.49(16) . . . . ?
C35 C36 C40 C42 -5.92(17) . . . . ?
C35 C36 C37 C38 -0.70(17) . . . . ?
C11 C12 C13 C18 3.97(13) . . . . ?
C11 C12 C27 C26 -135.15(11) . . . . ?
C11 C12 C19 C24 138.56(11) . . . . ?
C11 C10 C3 C4 115.46(14) . . . . ?
C11 C10 C3 C18 -8.38(15) . . . . ?
C11 C10 C3 C2 -134.06(14) . . . . ?
C11 C10 C71 C70 -1.09(17) . . . . ?
C11 C68 C69 C70 -0.90(18) . . . . ?
C49 C50 N1 C26 11.28(18) . . . . ?
C49 C50 N1 C24 173.06(14) . . . . ?
C49 C50 C51 C23 -172.64(15) . . . . ?
C49 C50 C51 C52 4.22(17) . . . . ?
C49 C54 C53 C52 1.66(17) . . . . ?
C49 C54 C53 C55 -179.64(14) . . . . ?
C49 B1 C59 C26 3.39(15) . . . . ?
C49 B1 C59 C30 -174.09(12) . . . . ?
C49 B1 C47 C32 171.53(15) . . . . ?
C49 B1 C47 C46 -4.39(19) . . . . ?
C59 C26 N1 C50 -7.34(15) . . . . ?
C59 C26 N1 C24 -166.84(12) . . . . ?
C59 C26 C27 C12 -178.42(12) . . . . ?
C59 C30 N2 C32 -1.47(15) . . . . ?
C59 C30 N2 C39 174.40(11) . . . . ?
C59 B1 C49 C50 -0.33(14) . . . . ?
C59 B1 C49 C54 172.71(12) . . . . ?
C59 B1 C47 C32 -1.98(14) . . . . ?
C59 B1 C47 C46 -177.90(11) . . . . ?
C26 N1 C50 C51 -164.88(15) . . . . ?
C26 N1 C24 C23 164.12(14) . . . . ?
C26 C27 C28 C29 1.20(15) . . . . ?
C26 C59 C30 C29 2.24(14) . . . . ?
C26 C59 B1 C47 177.74(13) . . . . ?
C3 C4 C5 C6 177.46(15) . . . . ?
C3 C4 C9 C1 -0.02(12) . . . . ?
C3 C4 C9 C8 -178.18(11) . . . . ?
C3 C18 C13 C12 -2.08(16) . . . . ?
C3 C18 C17 C16 -179.05(13) . . . . ?
C3 C10 C11 C12 11.61(16) . . . . ?
C3 C10 C11 C68 -175.40(13) . . . . ?
C3 C10 C71 C70 176.70(14) . . . . ?
C3 C2 C1 C9 3.28(12) . . . . ?
C3 C2 C1 C75 -177.18(12) . . . . ?
C3 C2 C72 C73 178.58(17) . . . . ?
C32 N2 C30 C29 -179.77(13) . . . . ?
C32 N2 C39 C34 -1.37(11) . . . . ?
C32 N2 C39 C38 177.15(12) . . . . ?
C32 C33 C34 C39 0.07(12) . . . . ?
C32 C33 C44 C45 -0.01(16) . . . . ?
C32 C47 C46 C45 -0.27(16) . . . . ?
C22 C21 C64 C65 56.32(15) . . . . ?
C22 C21 C64 C67 -63.14(15) . . . . ?
C22 C21 C64 C66 176.02(15) . . . . ?
C22 C23 C51 C50 170.13(19) . . . . ?
C22 C23 C51 C52 -5.8(2) . . . . ?
C12 C13 C14 C15 -178.87(12) . . . . ?
C12 C13 C18 C17 178.22(13) . . . . ?
C12 C27 C28 C29 178.37(13) . . . . ?
C12 C19 C20 C21 178.68(13) . . . . ?
C12 C19 C24 C23 -179.62(12) . . . . ?
C12 C11 C10 C71 -170.72(14) . . . . ?
C12 C11 C68 C69 172.12(13) . . . . ?
C4 C3 C18 C17 60.77(13) . . . . ?
C4 C3 C10 C71 -62.24(13) . . . . ?
C4 C3 C2 C1 -3.07(12) . . . . ?
C4 C3 C2 C72 178.59(11) . . . . ?
C4 C5 C6 C7 -0.07(17) . . . . ?
C4 C9 C1 C2 -2.01(13) . . . . ?
C4 C9 C1 C75 178.51(13) . . . . ?
C4 C9 C8 C7 0.68(16) . . . . ?
C18 C13 C14 C15 0.06(15) . . . . ?
C18 C3 C4 C5 67.36(14) . . . . ?
C18 C3 C4 C9 -115.05(11) . . . . ?
C18 C3 C10 C71 173.92(12) . . . . ?
C18 C3 C2 C1 114.26(12) . . . . ?
C18 C3 C2 C72 -64.08(14) . . . . ?
C18 C17 C16 C15 -0.08(17) . . . . ?
C53 C52 C51 C50 0.31(16) . . . . ?
C53 C52 C51 C23 175.96(12) . . . . ?
C53 C54 C49 C50 2.29(16) . . . . ?
C53 C54 C49 B1 -170.81(13) . . . . ?
C33 C32 N2 C30 178.16(11) . . . . ?
C33 C32 N2 C39 1.44(13) . . . . ?
C33 C32 C47 C46 0.25(15) . . . . ?
C33 C32 C47 B1 -176.21(14) . . . . ?
C33 C34 C35 C36 176.66(16) . . . . ?
C33 C34 C39 C38 -177.97(12) . . . . ?
C33 C44 C45 C46 -0.00(17) . . . . ?
C33 C44 C45 C60 179.13(14) . . . . ?
C34 C35 C36 C40 -177.34(13) . . . . ?
C34 C35 C36 C37 0.65(17) . . . . ?
C34 C33 C32 C47 177.77(11) . . . . ?
C34 C33 C44 C45 -177.24(17) . . . . ?
C34 C39 N2 C30 -177.66(10) . . . . ?
C34 C39 C38 C37 0.55(16) . . . . ?
C30 N2 C32 C47 -0.48(15) . . . . ?
C30 N2 C39 C38 0.86(19) . . . . ?
C30 C59 B1 C47 0.25(14) . . . . ?
C21 C20 C19 C24 0.63(16) . . . . ?
C21 C22 C23 C24 0.59(16) . . . . ?
C21 C22 C23 C51 -171.33(12) . . . . ?
C50 N1 C24 C23 1.49(12) . . . . ?
C50 C49 B1 C47 -173.67(11) . . . . ?
C50 C51 C23 C24 -2.44(13) . . . . ?
C10 C11 C68 C69 -1.31(16) . . . . ?
C10 C3 C4 C5 -57.55(14) . . . . ?
C10 C3 C4 C9 120.04(11) . . . . ?
C10 C3 C18 C17 -176.58(12) . . . . ?
C10 C3 C2 C1 -118.73(12) . . . . ?
C10 C3 C2 C72 62.94(14) . . . . ?
C10 C71 C70 C69 -1.12(19) . . . . ?
C23 C22 C21 C64 175.22(13) . . . . ?
C47 C32 N2 C39 -177.20(15) . . . . ?
C47 C32 C33 C44 -0.13(16) . . . . ?
C47 C46 C45 C44 0.15(17) . . . . ?
C47 C46 C45 C60 -179.01(15) . . . . ?
C47 B1 C49 C54 -0.6(2) . . . . ?
C52 C53 C55 C56 -51.34(16) . . . . ?
C52 C53 C55 C58 -171.16(17) . . . . ?
C52 C53 C55 C57 67.25(17) . . . . ?
C52 C51 C23 C24 -178.41(19) . . . . ?
C29 C30 N2 C39 -3.91(18) . . . . ?
C29 C30 C59 B1 179.82(13) . . . . ?
C24 N1 C50 C51 -3.10(12) . . . . ?
C51 C50 C49 C54 -5.37(16) . . . . ?
C51 C50 C49 B1 169.01(14) . . . . ?
C51 C52 C53 C54 -3.01(17) . . . . ?
C51 C52 C53 C55 178.25(14) . . . . ?
C2 C3 C4 C5 -175.79(11) . . . . ?
C2 C3 C4 C9 1.80(12) . . . . ?
C2 C3 C18 C17 -49.84(13) . . . . ?
C2 C3 C10 C71 48.24(13) . . . . ?
C2 C1 C9 C8 175.90(12) . . . . ?
C2 C1 C75 C74 -1.69(18) . . . . ?
C2 C72 C73 C74 -1.64(19) . . . . ?
C54 C53 C55 C56 129.94(17) . . . . ?
C54 C53 C55 C58 10.13(18) . . . . ?
C54 C53 C55 C57 -111.47(17) . . . . ?
C68 C11 C10 C71 2.27(16) . . . . ?
C68 C69 C70 C71 2.11(19) . . . . ?
C5 C4 C9 C1 177.80(14) . . . . ?
C5 C4 C9 C8 -0.36(16) . . . . ?
C5 C6 C7 C8 0.39(18) . . . . ?
C46 C45 C60 C61 -60.87(16) . . . . ?
C46 C45 C60 C63 179.18(16) . . . . ?
C46 C45 C60 C62 57.58(16) . . . . ?
C36 C35 C34 C39 -0.03(17) . . . . ?
C36 C37 C38 C39 0.10(19) . . . . ?
C39 C34 C33 C44 177.57(12) . . . . ?
C1 C2 C72 C73 0.39(17) . . . . ?
C1 C9 C8 C7 -177.02(16) . . . . ?
C1 C75 C74 C73 0.4(2) . . . . ?
C45 C46 C47 B1 175.69(14) . . . . ?
C40 C36 C37 C38 177.36(14) . . . . ?
C44 C45 C60 C61 120.01(16) . . . . ?
C44 C45 C60 C63 0.06(18) . . . . ?
C44 C45 C60 C62 -121.54(17) . . . . ?
C9 C4 C5 C6 0.05(16) . . . . ?
C9 C1 C2 C72 -178.25(12) . . . . ?
C9 C1 C75 C74 177.73(18) . . . . ?
C9 C8 C7 C6 -0.69(17) . . . . ?
C72 C2 C1 C75 1.29(18) . . . . ?
C72 C73 C74 C75 1.2(2) . . . . ?
C37 C36 C40 C41 55.46(16) . . . . ?
C37 C36 C40 C43 -63.45(17) . . . . ?
C37 C36 C40 C42 176.14(16) . . . . ?
C8 C9 C1 C75 -3.6(2) . . . . ?

loop_
_smtbx_masks_void_nr
_smtbx_masks_void_average_x
_smtbx_masks_void_average_y
_smtbx_masks_void_average_z
_smtbx_masks_void_volume
_smtbx_masks_void_count_electrons
_smtbx_masks_void_content
1 -0.560 -0.179 -0.030 1946.1 404.6 '16 EtOH'
